data_2102324
loop_
_publ_author_name
'Marsh, Richard E.'

_publ_section_title
;
 Space group <i>Cc</i>: an update
;
_journal_issue 2
_journal_name_full 'Acta Crystallographica Section B'
_journal_page_first 252
_journal_page_last 253
_journal_paper_doi 10.1107/S0108768104003878
_journal_volume 60
_journal_year 2004
_chemical_formula_moiety 'C10 H10 Co, C8 H7 O8'
_chemical_formula_sum 'C18 H17 Co O8'
_space_group_crystal_system monoclinic
_space_group_IT_number 15
_symmetry_space_group_name_H-M 'C 1 2/c 1'
_audit_creation_method CRYM
_cell_angle_alpha 90
_cell_angle_beta 114.35
_cell_angle_gamma 90
_cell_formula_units_Z 4
_cell_length_a 13.9900
_cell_length_b 11.6230
_cell_length_c 11.9600
_cell_volume 1771.766
_cod_data_source_file bk0142.cif
_cod_data_source_block DIMHEM
_cod_depositor_comments
;
 Adding the _cell_formula_units_Z data item.

 Antanas Vaitkus,
 2017-08-05

  Added moiety chemical formula from Marsh (2004) paper.
  The summary chemical formula is calculated from moiety formula using
  AdHocParser
  (svn://www.crystallography.net/cod-tools/trunk/Formulae/AdHocParser.yp,
  revision 1441.)

  Andrius Merkys
  2013-11-11
;
_cod_original_sg_symbol_H-M C2/c
_cod_database_code 2102324

loop_
_atom_site_label
_atom_site_type_symbol
_atom_site_fract_x
_atom_site_fract_y
_atom_site_fract_z
Co1 Co 0.00000 0.17758 0.25000
C1 C 0.04190 0.07385 0.40015
H1 H 0.03395 -0.00545 0.39955
C2 C 0.13135 0.13360 0.40330
H2 H 0.19230 0.10020 0.40515
C3 C 0.11150 0.25315 0.40325
H3 H 0.15710 0.31190 0.40500
C4 C 0.00970 0.26745 0.40000
H4 H -0.02305 0.33710 0.39930
C5 C -0.03330 0.15660 0.39810
H5 H -0.09915 0.14090 0.39590
C11 C 0.06120 0.39680 0.80060
H11 H 0.06975 0.43515 0.87705
C13 C -0.05425 0.26330 0.69075
H13 H -0.04095 0.24400 0.61870
C15 C 0.14345 0.44070 0.75080
C17 C -0.15200 0.19055 0.68700
O1 O 0.14055 0.41170 0.65270
O2 O 0.21345 0.51520 0.82290
O5 O -0.24455 0.19830 0.59295
O6 O -0.13810 0.12460 0.77430
H15 H 0.26000 0.55820 0.80200
H16 H -0.26000 0.23560 0.52240
